data_4073438
loop_
_publ_author_name
'Pampaloni, Guido'
'Peloso, Riccardo'
'Belletti, Daniele'
'Graiff, Claudia'
'Tiripicchio, Antonio'

_publ_section_title
;
 Trifluoromethyl-Substituted Bis(pyrazolyl)methanes as Ligands for Copper
 and Silver:&#x00A0; Synthesis and Spectroscopic and Structural
 Characterization
;
_journal_issue 17
_journal_name_full Organometallics
_journal_page_first 4278
_journal_paper_doi 10.1021/om700325t
_journal_volume 26
_journal_year 2007
_chemical_formula_sum 'C11 H6 Cu F9 N4 O4 S'
_chemical_formula_weight 524.80
_chemical_name_systematic
;
 ?
;
_space_group_IT_number 62
_symmetry_cell_setting orthorhombic
_symmetry_space_group_name_Hall '-P 2ac 2n'
_symmetry_space_group_name_H-M 'P n m a'
_atom_sites_solution_hydrogens geom
_atom_sites_solution_primary direct
_atom_sites_solution_secondary difmap
_audit_creation_method SHELXL-97
_cell_angle_alpha 90.00
_cell_angle_beta 90.00
_cell_angle_gamma 90.00
_cell_formula_units_Z 4
_cell_length_a 14.748(5)
_cell_length_b 13.785(5)
_cell_length_c 8.820(3)
_cell_measurement_reflns_used 24
_cell_measurement_temperature 203(2)
_cell_measurement_theta_max 41
_cell_measurement_theta_min 12
_cell_volume 1793.1(11)
_computing_structure_refinement 'SHELXL-97 (Sheldrick, 1997)'
_diffrn_ambient_temperature 203(2)
_diffrn_measured_fraction_theta_full 0.994
_diffrn_measured_fraction_theta_max 0.994
_diffrn_measurement_device_type 'Enraf Nonius CAD 4'
_diffrn_measurement_method 'theta 2 theta scan'
_diffrn_radiation_monochromator graphite
_diffrn_radiation_source 'fine-focus sealed tube'
_diffrn_radiation_type CuK\a
_diffrn_radiation_wavelength 1.54184
_diffrn_reflns_av_R_equivalents 0.0513
_diffrn_reflns_av_sigmaI/netI 0.0180
_diffrn_reflns_limit_h_max 17
_diffrn_reflns_limit_h_min -16
_diffrn_reflns_limit_k_max 16
_diffrn_reflns_limit_k_min 0
_diffrn_reflns_limit_l_max 10
_diffrn_reflns_limit_l_min 0
_diffrn_reflns_number 1767
_diffrn_reflns_theta_full 70.01
_diffrn_reflns_theta_max 70.01
_diffrn_reflns_theta_min 5.96
_diffrn_standards_decay_% 'no decay'
_diffrn_standards_interval_count 100
_diffrn_standards_number 1
_exptl_absorpt_coefficient_mu 3.976
_exptl_absorpt_correction_T_max 1.000
_exptl_absorpt_correction_T_min 0.644
_exptl_absorpt_correction_type empirical
_exptl_absorpt_process_details '(Walker et al., 1983)'
_exptl_crystal_colour colourless
_exptl_crystal_density_diffrn 1.944
_exptl_crystal_density_method 'not measured'
_exptl_crystal_description prismatic
_exptl_crystal_F_000 1032
_exptl_crystal_size_max 0.15
_exptl_crystal_size_mid 0.12
_exptl_crystal_size_min 0.11
_refine_diff_density_max 0.324
_refine_diff_density_min -0.592
_refine_diff_density_rms 0.086
_refine_ls_extinction_method none
_refine_ls_goodness_of_fit_ref 1.065
_refine_ls_hydrogen_treatment constr
_refine_ls_matrix_type full
_refine_ls_number_parameters 175
_refine_ls_number_reflns 1759
_refine_ls_number_restraints 0
_refine_ls_restrained_S_all 1.065
_refine_ls_R_factor_all 0.0473
_refine_ls_R_factor_gt 0.0429
_refine_ls_shift/su_max 0.000
_refine_ls_shift/su_mean 0.000
_refine_ls_structure_factor_coef Fsqd
_refine_ls_weighting_details 'calc w=1/[\s^2^(Fo^2^)+(0.0874P)^2^+0.7437P] where P=(Fo^2^+2Fc^2^)/3'
_refine_ls_weighting_scheme calc
_refine_ls_wR_factor_gt 0.1210
_refine_ls_wR_factor_ref 0.1247
_reflns_number_gt 1550
_reflns_number_total 1759
_reflns_threshold_expression >2sigma(I)
_cod_data_source_file om700325t-file005.cif
_cod_data_source_block CuCO1CF3
_cod_original_sg_symbol_H-M Pnma
_cod_database_code 4073438

loop_
_symmetry_equiv_pos_as_xyz
'x, y, z'
'-x+1/2, -y, z+1/2'
'x+1/2, -y+1/2, -z+1/2'
'-x, y+1/2, -z'
'-x, -y, -z'
'x-1/2, y, -z-1/2'
'-x-1/2, y-1/2, z-1/2'
'x, -y-1/2, z'

loop_
_atom_site_label
_atom_site_type_symbol
_atom_site_fract_x
_atom_site_fract_y
_atom_site_fract_z
_atom_site_U_iso_or_equiv
_atom_site_adp_type
_atom_site_occupancy
_atom_site_symmetry_multiplicity
_atom_site_calc_flag
_atom_site_refinement_flags
_atom_site_disorder_assembly
_atom_site_disorder_group
C1 C 0.5166(3) 0.2500 0.5224(6) 0.0480(11) Uani 1 2 d S . .
C2 C 0.6782(4) 0.2500 -0.0445(5) 0.0435(10) Uani 1 2 d S . .
C3 C 0.8451(3) 0.2500 0.4474(5) 0.0338(8) Uani 1 2 d S . .
H3A H 0.8186 0.2500 0.3455 0.041 Uiso 1 2 calc SR . .
H3B H 0.9112 0.2500 0.4369 0.041 Uiso 1 2 calc SR . .
C4 C 0.6364(2) 0.4923(2) 0.6382(4) 0.0439(7) Uani 1 1 d . . .
C5 C 0.7249(2) 0.4425(2) 0.6109(3) 0.0341(6) Uani 1 1 d . A .
C6 C 0.8107(2) 0.4740(2) 0.6512(3) 0.0431(7) Uani 1 1 d . . .
H6 H 0.8261 0.5305 0.7050 0.052 Uiso 1 1 calc R A .
C7 C 0.8683(2) 0.4049(2) 0.5954(4) 0.0407(7) Uani 1 1 d . A .
H7 H 0.9318 0.4050 0.6029 0.049 Uiso 1 1 calc R . .
Cu1 Cu 0.63652(4) 0.2500 0.47786(6) 0.0301(2) Uani 1 2 d S . .
F1A F 0.5700(15) 0.4359(17) 0.7048(19) 0.060(2) Uani 0.50 1 d P A 1
F2A F 0.6020(14) 0.5256(13) 0.5095(19) 0.067(4) Uani 0.50 1 d P A 1
F3A F 0.6463(12) 0.5697(10) 0.728(2) 0.089(5) Uani 0.50 1 d P A 1
F1B F 0.5868(16) 0.4440(19) 0.721(3) 0.103(8) Uani 0.50 1 d P A 2
F2B F 0.5903(16) 0.5077(14) 0.514(2) 0.092(5) Uani 0.50 1 d P A 2
F3B F 0.6492(12) 0.5767(7) 0.701(2) 0.078(4) Uani 0.50 1 d P A 2
F4 F 0.72941(17) 0.32816(18) -0.0499(3) 0.0692(7) Uani 1 1 d . . .
F5 F 0.6267(3) 0.2500 -0.1696(3) 0.0796(11) Uani 1 2 d S . .
N1 N 0.72731(15) 0.35810(17) 0.5355(2) 0.0301(5) Uani 1 1 d . . .
N2 N 0.81672(15) 0.33654(17) 0.5276(2) 0.0323(5) Uani 1 1 d . A .
O1 O 0.4434(3) 0.2500 0.5555(8) 0.0973(17) Uani 1 2 d S . .
O2 O 0.6700(2) 0.2500 0.2424(3) 0.0579(9) Uani 1 2 d S . .
O3 O 0.55238(15) 0.33763(16) 0.1080(3) 0.0516(6) Uani 1 1 d . . .
S1 S 0.60358(6) 0.2500 0.12047(10) 0.0335(3) Uani 1 2 d S . .

loop_
_atom_site_aniso_label
_atom_site_aniso_U_11
_atom_site_aniso_U_22
_atom_site_aniso_U_33
_atom_site_aniso_U_23
_atom_site_aniso_U_13
_atom_site_aniso_U_12
C1 0.034(2) 0.040(2) 0.070(3) 0.000 0.007(2) 0.000
C2 0.067(3) 0.036(2) 0.0282(19) 0.000 0.0069(19) 0.000
C3 0.0292(18) 0.035(2) 0.0368(19) 0.000 0.0017(15) 0.000
C4 0.0550(19) 0.0305(15) 0.0461(17) -0.0037(12) 0.0046(14) 0.0033(13)
C5 0.0461(15) 0.0275(13) 0.0289(13) 0.0015(10) -0.0001(11) -0.0001(11)
C6 0.0554(18) 0.0339(14) 0.0400(15) 0.0016(12) -0.0076(13) -0.0130(13)
C7 0.0386(15) 0.0373(15) 0.0463(16) 0.0046(13) -0.0082(12) -0.0106(12)
Cu1 0.0295(3) 0.0325(3) 0.0282(3) 0.000 -0.0009(2) 0.000
F1A 0.045(5) 0.047(4) 0.089(5) 0.010(3) 0.032(3) 0.001(3)
F2A 0.068(6) 0.076(5) 0.058(6) 0.030(5) 0.004(5) 0.030(4)
F3A 0.080(7) 0.099(10) 0.090(6) -0.069(6) -0.012(5) 0.016(6)
F1B 0.068(10) 0.059(7) 0.181(15) 0.037(9) 0.064(9) 0.014(7)
F2B 0.075(7) 0.122(11) 0.079(9) -0.036(7) -0.026(6) 0.051(8)
F3B 0.091(7) 0.027(3) 0.116(10) -0.027(4) 0.031(6) 0.002(3)
F4 0.0813(16) 0.0595(14) 0.0669(13) -0.0016(11) 0.0265(12) -0.0200(11)
F5 0.127(3) 0.080(2) 0.0313(14) 0.000 -0.0139(17) 0.000
N1 0.0315(11) 0.0304(11) 0.0283(10) 0.0014(9) 0.0003(8) -0.0018(9)
N2 0.0320(11) 0.0300(12) 0.0349(11) 0.0015(9) -0.0006(9) -0.0021(9)
O1 0.043(2) 0.080(3) 0.169(5) 0.000 0.028(3) 0.000
O2 0.0410(17) 0.108(3) 0.0247(13) 0.000 -0.0070(12) 0.000
O3 0.0435(12) 0.0377(12) 0.0736(16) -0.0097(11) -0.0041(11) 0.0044(10)
S1 0.0314(5) 0.0395(5) 0.0296(5) 0.000 -0.0052(3) 0.000

loop_
_atom_type_symbol
_atom_type_description
_atom_type_scat_dispersion_real
_atom_type_scat_dispersion_imag
_atom_type_scat_source
C C 0.0181 0.0091 'International Tables Vol C Tables 4.2.6.8 and 6.1.1.4'
H H 0.0000 0.0000 'International Tables Vol C Tables 4.2.6.8 and 6.1.1.4'
Cu Cu -1.9646 0.5888 'International Tables Vol C Tables 4.2.6.8 and 6.1.1.4'
F F 0.0727 0.0534 'International Tables Vol C Tables 4.2.6.8 and 6.1.1.4'
N N 0.0311 0.0180 'International Tables Vol C Tables 4.2.6.8 and 6.1.1.4'
O O 0.0492 0.0322 'International Tables Vol C Tables 4.2.6.8 and 6.1.1.4'
S S 0.3331 0.5567 'International Tables Vol C Tables 4.2.6.8 and 6.1.1.4'

loop_
_geom_angle_atom_site_label_1
_geom_angle_atom_site_label_2
_geom_angle_atom_site_label_3
_geom_angle
_geom_angle_site_symmetry_1
_geom_angle_site_symmetry_3
O1 C1 Cu1 177.4(6) . .
F4 C2 F4 109.9(4) 8_565 .
F4 C2 F5 107.2(2) 8_565 .
F4 C2 F5 107.2(2) . .
F4 C2 S1 112.0(2) 8_565 .
F4 C2 S1 112.0(2) . .
F5 C2 S1 108.3(4) . .
N2 C3 N2 110.9(3) 8_565 .
N2 C3 H3A 109.5 8_565 .
N2 C3 H3A 109.5 . .
N2 C3 H3B 109.5 8_565 .
N2 C3 H3B 109.5 . .
H3A C3 H3B 108.1 . .
F1B C4 F2B 105.9(15) . .
F1B C4 F3B 108.6(14) . .
F2B C4 F3B 106.6(12) . .
F1B C4 F2A 117.9(15) . .
F2B C4 F2A 13.3(17) . .
F3B C4 F2A 96.3(12) . .
F1B C4 F3A 98.4(15) . .
F2B C4 F3A 115.0(12) . .
F3B C4 F3A 11.2(15) . .
F2A C4 F3A 105.8(12) . .
F1B C4 F1A 12(2) . .
F2B C4 F1A 94.5(13) . .
F3B C4 F1A 115.1(11) . .
F2A C4 F1A 106.7(13) . .
F3A C4 F1A 105.9(12) . .
F1B C4 C5 111.5(12) . .
F2B C4 C5 113.4(9) . .
F3B C4 C5 110.7(8) . .
F2A C4 C5 110.9(9) . .
F3A C4 C5 111.5(8) . .
F1A C4 C5 115.4(10) . .
N1 C5 C6 112.0(3) . .
N1 C5 C4 120.1(3) . .
C6 C5 C4 127.8(3) . .
C7 C6 C5 104.9(3) . .
C7 C6 H6 127.6 . .
C5 C6 H6 127.6 . .
N2 C7 C6 107.2(3) . .
N2 C7 H7 126.4 . .
C6 C7 H7 126.4 . .
C1 Cu1 N1 125.38(10) . .
C1 Cu1 N1 125.38(10) . 8_565
N1 Cu1 N1 92.27(13) . 8_565
C1 Cu1 O2 115.88(19) . .
N1 Cu1 O2 95.15(9) . .
N1 Cu1 O2 95.15(9) 8_565 .
C5 N1 N2 104.0(2) . .
C5 N1 Cu1 136.91(19) . .
N2 N1 Cu1 117.40(17) . .
C7 N2 N1 111.9(2) . .
C7 N2 C3 129.0(3) . .
N1 N2 C3 119.1(2) . .
S1 O2 Cu1 124.3(2) . .
O3 S1 O3 115.44(19) 8_565 .
O3 S1 O2 114.39(12) 8_565 .
O3 S1 O2 114.39(12) . .
O3 S1 C2 104.91(14) 8_565 .
O3 S1 C2 104.91(14) . .
O2 S1 C2 100.6(2) . .

loop_
_geom_bond_atom_site_label_1
_geom_bond_atom_site_label_2
_geom_bond_distance
_geom_bond_site_symmetry_2
C1 O1 1.117(6) .
C1 Cu1 1.812(5) .
C2 F4 1.316(4) 8_565
C2 F4 1.316(4) .
C2 F5 1.340(6) .
C2 S1 1.825(5) .
C3 N2 1.449(3) 8_565
C3 N2 1.449(3) .
C3 H3A 0.9800 .
C3 H3B 0.9800 .
C4 F1B 1.23(2) .
C4 F2B 1.303(19) .
C4 F3B 1.303(11) .
C4 F2A 1.325(15) .
C4 F3A 1.337(14) .
C4 F1A 1.38(2) .
C4 C5 1.493(4) .
C5 N1 1.341(4) .
C5 C6 1.385(4) .
C6 C7 1.367(5) .
C6 H6 0.9400 .
C7 N2 1.351(4) .
C7 H7 0.9400 .
Cu1 N1 2.067(2) .
Cu1 N1 2.067(2) 8_565
Cu1 O2 2.135(3) .
N1 N2 1.354(3) .
O2 S1 1.454(3) .
O3 S1 1.429(2) .
S1 O3 1.429(2) 8_565
